data_9014551
loop_
_publ_author_name
'Thorogood, G. J.'
'Avdeev, M.'
'Kennedy, B. J.'

_publ_section_title
;
 Structural studies of the aeschynite-euxenite transformation in
 the series Ln(TiTa)O6 Ln = lanthanide
;
_journal_name_full 'Solid State Sciences'
_journal_page_first 1263
_journal_page_last 1269
_journal_paper_doi 10.1016/j.solidstatesciences.2010.02.036
_journal_volume 12
_journal_year 2010
_chemical_compound_source Synthetic
_chemical_formula_sum 'Lu O6 Ta Ti'
_chemical_name_mineral Tanteuxenite-(Lu)
_space_group_IT_number 60
_symmetry_space_group_name_Hall '-P 2n 2ab'
_symmetry_space_group_name_H-M 'P b c n'
_cell_angle_alpha 90
_cell_angle_beta 90
_cell_angle_gamma 90
_cell_length_a 14.5288
_cell_length_b 5.5226
_cell_length_c 5.1572
_cell_formula_units_Z 4
_cell_volume 413.797
_database_code_amcsd 0018931
_exptl_crystal_density_diffrn 8.023
_cod_original_formula_sum 'Lu (Ti Ta) O6'
_cod_database_code 9014551

loop_
_space_group_symop_operation_xyz
x,y,z
x,-y,1/2+z
-x,y,1/2-z
1/2-x,1/2+y,z
1/2+x,1/2-y,-z
1/2+x,1/2+y,1/2-z
1/2-x,1/2-y,1/2+z
-x,-y,-z

loop_
_atom_site_label
_atom_site_fract_x
_atom_site_fract_y
_atom_site_fract_z
_atom_site_occupancy
_atom_site_U_iso_or_equiv
Lu 0.00000 0.22730 0.25000 1.00000 0.01229
Ti 0.16710 0.32020 0.82070 0.50000 0.01267
Ta 0.16710 0.32020 0.82070 0.50000 0.01267
O1 0.90840 0.57000 0.47350 1.00000 0.01051
O2 0.08550 0.08790 0.91850 1.00000 0.01013
O3 0.25950 0.13220 0.64860 1.00000 0.01064

loop_
_cod_related_entry_id
_cod_related_entry_database
_cod_related_entry_code
1 AMCSD 0018931
